data_1567697
loop_
_publ_author_name
'Arkhypchuk, Anna I.'
'D'Imperio, Nicolas'
'Wells, Jordann A. L.'
'Ott, Sascha'

_publ_section_title
;
 [2 + 2] Cycloaddition of phosphaalkenes as a key step for the reductive
 coupling of diaryl ketones to tetraaryl olefins
;
_journal_issue 41
_journal_name_full 'Chemical Science'
_journal_page_first 12239
_journal_page_last 12244
_journal_paper_doi 10.1039/D2SC03073J
_journal_volume 13
_journal_year 2022
_chemical_formula_moiety 'C36 H36 F2 O2'
_chemical_formula_sum 'C36 H36 F2 O2'
_chemical_formula_weight 538.65
_space_group_crystal_system monoclinic
_space_group_IT_number 14
_space_group_name_Hall '-P 2ybc'
_space_group_name_H-M_alt 'P 1 21/c 1'
_atom_sites_solution_hydrogens geom
_audit_creation_date 2022-04-17
_audit_creation_method
;
Olex2 1.5
(compiled 2022.04.07 svn.rca3783a0 for OlexSys, GUI svn.r6498)
;
_audit_update_record
;
2022-04-17 deposited with the CCDC.	2022-09-29 downloaded from the CCDC.
;
_cell_angle_alpha 90
_cell_angle_beta 108.010(4)
_cell_angle_gamma 90
_cell_formula_units_Z 4
_cell_length_a 10.356(3)
_cell_length_b 31.286(8)
_cell_length_c 9.517(2)
_cell_measurement_reflns_used 8055
_cell_measurement_temperature 170.0
_cell_measurement_theta_max 26.45
_cell_measurement_theta_min 2.17
_cell_volume 2932.4(13)
_computing_molecular_graphics 'Olex2 1.5 (Dolomanov et al., 2009)'
_computing_publication_material 'Olex2 1.5 (Dolomanov et al., 2009)'
_computing_structure_refinement 'SHELXL 2018/3 (Sheldrick, 2015)'
_computing_structure_solution 'SHELXT 2014/4 (Sheldrick, 2014)'
_diffrn_ambient_temperature 170.0
_diffrn_measured_fraction_theta_full 0.999
_diffrn_measured_fraction_theta_max 0.997
_diffrn_measurement_device_type 'Bruker APEX-II CCD'
_diffrn_measurement_method '\f and \w scans'
_diffrn_radiation_type MoK\a
_diffrn_radiation_wavelength 0.71073
_diffrn_reflns_av_R_equivalents 0.0457
_diffrn_reflns_av_unetI/netI 0.0343
_diffrn_reflns_Laue_measured_fraction_full 0.999
_diffrn_reflns_Laue_measured_fraction_max 0.997
_diffrn_reflns_limit_h_max 13
_diffrn_reflns_limit_h_min -13
_diffrn_reflns_limit_k_max 41
_diffrn_reflns_limit_k_min -41
_diffrn_reflns_limit_l_max 12
_diffrn_reflns_limit_l_min -12
_diffrn_reflns_number 42869
_diffrn_reflns_point_group_measured_fraction_full 0.999
_diffrn_reflns_point_group_measured_fraction_max 0.997
_diffrn_reflns_theta_full 25.242
_diffrn_reflns_theta_max 28.274
_diffrn_reflns_theta_min 2.068
_diffrn_standards_number 0
_exptl_absorpt_coefficient_mu 0.082
_exptl_absorpt_correction_T_max 0.7457
_exptl_absorpt_correction_T_min 0.6956
_exptl_absorpt_correction_type multi-scan
_exptl_absorpt_process_details
;
SADABS-2014/5 (Bruker,2014/5) was used for absorption correction.
wR2(int) was 0.1374 before and 0.0413 after correction.
The Ratio of minimum to maximum transmission is 0.9328.
The \l/2 correction factor is 0.00150.
;
_exptl_crystal_colour colourless
_exptl_crystal_colour_primary colourless
_exptl_crystal_density_diffrn 1.220
_exptl_crystal_description plate
_exptl_crystal_F_000 1144
_exptl_crystal_size_max 0.568
_exptl_crystal_size_mid 0.299
_exptl_crystal_size_min 0.106
_refine_diff_density_max 0.453
_refine_diff_density_min -0.534
_refine_diff_density_rms 0.050
_refine_ls_extinction_method none
_refine_ls_goodness_of_fit_ref 1.055
_refine_ls_hydrogen_treatment constr
_refine_ls_matrix_type full
_refine_ls_number_parameters 406
_refine_ls_number_reflns 7267
_refine_ls_number_restraints 176
_refine_ls_restrained_S_all 1.077
_refine_ls_R_factor_all 0.1124
_refine_ls_R_factor_gt 0.0667
_refine_ls_shift/su_max 0.001
_refine_ls_shift/su_mean 0.000
_refine_ls_structure_factor_coef Fsqd
_refine_ls_weighting_details 'w=1/[\s^2^(Fo^2^)+(0.0656P)^2^+1.9329P] where P=(Fo^2^+2Fc^2^)/3'
_refine_ls_weighting_scheme calc
_refine_ls_wR_factor_gt 0.1611
_refine_ls_wR_factor_ref 0.1882
_reflns_Friedel_coverage 0.000
_reflns_number_gt 4443
_reflns_number_total 7267
_reflns_threshold_expression 'I > 2\s(I)'
_cod_data_source_file d2sc03073j2.cif
_cod_data_source_block so2008
_cod_depositor_comments 'Adding full bibliography for 1567695--1567699.cif.'
_cod_original_cell_volume 2932.3(12)
_cod_database_code 1567697
_shelx_shelxl_version_number 2018/3
_shelx_space_group_comment
;
The symmetry employed for this shelxl refinement is uniquely defined
by the following loop, which should always be used as a source of
symmetry information in preference to the above space-group names.
They are only intended as comments.
;
_shelx_estimated_absorpt_t_max 0.991
_shelx_estimated_absorpt_t_min 0.955
_olex2_refinement_description
;
1. Fixed Uiso
 At 1.2 times of:
  All C(H) groups, All C(H,H) groups, All C(H,H,H,H) groups
2. Rigid bond restraints
 C10, C11B, C11A, C12A, C12B, C13A, C13B, C14, C15B, C15A, C16B, C16A, C17
 with sigma for 1-2 distances of 0.01 and sigma for 1-3 distances of 0.01
3. Uiso/Uaniso restraints and constraints
C10 \\sim C11B \\sim C11A \\sim C12A \\sim C12B \\sim C13A \\sim C13B \\sim C14
\\sim C15B \\sim C15A \\sim C16B \\sim C16A \\sim C17: within 2A with sigma of
0.04 and sigma for terminal atoms of 0.08 within 2A
4. Others
 Fixed Sof: H10C(0.66) H10D(0.66) H10A(0.34) H10B(0.34) H14C(0.66) H14D(0.66)
 H14A(0.34) H14B(0.34) C11B(0.66) H11A(0.66) H11B(0.66) C16B(0.66) H16A(0.66)
 H16B(0.66) C15B(0.66) H15A(0.66) H15B(0.66) C16A(0.34) H16C(0.34) H16D(0.34)
 C15A(0.34) H15C(0.34) H15D(0.34) H17C(0.66) H17D(0.66) H17A(0.34) H17B(0.34)
 C13B(0.66) H13A(0.66) H13B(0.66) C12B(0.66) H12A(0.66) H12B(0.66) C13A(0.34)
 H13C(0.34) H13D(0.34) C12A(0.34) H12C(0.34) H12D(0.34) C11A(0.34) H11C(0.34)
 H11D(0.34)
5.a Secondary CH2 refined with riding coordinates:
 C18(H18A,H18B), C9(H9A,H9B), C10(H10C,H10D), C10(H10A,H10B), C14(H14C,H14D),
 C14(H14A,H14B), C11B(H11A,H11B), C16B(H16A,H16B), C15B(H15A,H15B), C16A(H16C,
 H16D), C15A(H15C,H15D), C17(H17C,H17D), C17(H17A,H17B), C13B(H13A,H13B),
 C12B(H12A,H12B), C13A(H13C,H13D), C12A(H12C,H12D), C11A(H11C,H11D)
5.b Aromatic/amide H refined with riding coordinates:
 C24(H24), C23(H23), C21(H21), C20(H20), C30(H30), C32(H32), C4(H4), C26(H26),
 C36(H36), C8(H8), C33(H33), C5(H5), C7(H7), C35(H35), C27(H27), C29(H29)
;
_olex2_submission_special_instructions 'No special instructions were received'

loop_
_space_group_symop_operation_xyz
'x, y, z'
'-x, y+1/2, -z+1/2'
'-x, -y, -z'
'x, -y-1/2, z-1/2'

loop_
_atom_site_label
_atom_site_type_symbol
_atom_site_fract_x
_atom_site_fract_y
_atom_site_fract_z
_atom_site_U_iso_or_equiv
_atom_site_adp_type
_atom_site_occupancy
_atom_site_site_symmetry_order
_atom_site_calc_flag
_atom_site_refinement_flags_posn
_atom_site_refinement_flags_adp
_atom_site_refinement_flags_occupancy
_atom_site_disorder_assembly
_atom_site_disorder_group
O1 O 0.52018(17) 0.80455(5) 0.34565(19) 0.0484(4) Uani 1 1 d . . . . .
F2 F 0.84390(17) 0.43560(5) 0.3795(3) 0.0927(7) Uani 1 1 d . . . . .
F1 F 0.11053(17) 0.52405(6) 0.1201(3) 0.1077(8) Uani 1 1 d . . . . .
C22 C 0.55853(18) 0.67282(6) 0.2935(2) 0.0314(4) Uani 1 1 d . . . . .
C1 C 0.58089(19) 0.62619(6) 0.2761(2) 0.0327(4) Uani 1 1 d . . . . .
O2 O 1.16622(18) 0.71871(6) 0.3827(3) 0.0947(9) Uani 1 1 d . . . . .
C19 C 0.5270(2) 0.76132(6) 0.3215(2) 0.0359(5) Uani 1 1 d . . . . .
C25 C 0.4557(2) 0.59901(6) 0.2342(2) 0.0358(5) Uani 1 1 d . . . . .
C24 C 0.4499(2) 0.74029(7) 0.1960(2) 0.0389(5) Uani 1 1 d . . . . .
H24 H 0.386902 0.755680 0.118631 0.047 Uiso 1 1 calc R U . . .
C2 C 0.70814(19) 0.61003(6) 0.2990(2) 0.0339(4) Uani 1 1 d . . . . .
C23 C 0.4654(2) 0.69618(7) 0.1835(2) 0.0363(5) Uani 1 1 d . . . . .
H23 H 0.410820 0.681802 0.097772 0.044 Uiso 1 1 calc R U . . .
C31 C 0.7407(2) 0.56329(6) 0.3176(2) 0.0381(5) Uani 1 1 d . . . . .
C21 C 0.6332(2) 0.69487(7) 0.4206(2) 0.0390(5) Uani 1 1 d . . . . .
H21 H 0.696363 0.679638 0.498344 0.047 Uiso 1 1 calc R U . . .
C3 C 0.8277(2) 0.63865(6) 0.3140(3) 0.0381(5) Uani 1 1 d . . . . .
C20 C 0.6172(2) 0.73836(7) 0.4356(3) 0.0417(5) Uani 1 1 d . . . . .
H20 H 0.667615 0.752565 0.523721 0.050 Uiso 1 1 calc R U . . .
C30 C 0.3504(2) 0.60716(7) 0.2934(3) 0.0448(5) Uani 1 1 d . . . . .
H30 H 0.358311 0.630327 0.360082 0.054 Uiso 1 1 calc R U . . .
C32 C 0.8325(2) 0.54504(7) 0.2535(3) 0.0481(6) Uani 1 1 d . . . . .
H32 H 0.871241 0.562315 0.194874 0.058 Uiso 1 1 calc R U . . .
C4 C 0.8216(2) 0.67325(7) 0.2195(3) 0.0433(5) Uani 1 1 d . . . . .
H4 H 0.741041 0.678020 0.139779 0.052 Uiso 1 1 calc R U . . .
C26 C 0.4389(2) 0.56553(7) 0.1321(3) 0.0458(6) Uani 1 1 d . . . . .
H26 H 0.507926 0.560050 0.087994 0.055 Uiso 1 1 calc R U . . .
C36 C 0.6867(2) 0.53743(7) 0.4045(3) 0.0470(6) Uani 1 1 d . . . . .
H36 H 0.625678 0.549363 0.450511 0.056 Uiso 1 1 calc R U . . .
C8 C 0.9509(2) 0.63128(7) 0.4243(3) 0.0495(6) Uani 1 1 d . . . . .
H8 H 0.959608 0.607178 0.487306 0.059 Uiso 1 1 calc R U . . .
C18 C 0.4382(3) 0.83001(7) 0.2266(3) 0.0513(6) Uani 1 1 d . . . . .
H18A H 0.342607 0.820275 0.198332 0.062 Uiso 1 1 calc R U . . .
H18B H 0.470621 0.827223 0.139432 0.062 Uiso 1 1 calc R U . . .
C33 C 0.8681(2) 0.50210(7) 0.2741(3) 0.0586(8) Uani 1 1 d . . . . .
H33 H 0.930734 0.489922 0.230693 0.070 Uiso 1 1 calc R U . . .
C5 C 0.9313(2) 0.70096(8) 0.2399(3) 0.0551(7) Uani 1 1 d . . . . .
H5 H 0.924396 0.724752 0.175934 0.066 Uiso 1 1 calc R U . . .
C7 C 1.0607(2) 0.65857(8) 0.4435(4) 0.0623(8) Uani 1 1 d . . . . .
H7 H 1.143349 0.652907 0.519300 0.075 Uiso 1 1 calc R U . . .
C35 C 0.7211(3) 0.49421(8) 0.4251(3) 0.0591(7) Uani 1 1 d . . . . .
H35 H 0.683465 0.476567 0.483757 0.071 Uiso 1 1 calc R U . . .
C34 C 0.8104(3) 0.47784(7) 0.3584(4) 0.0618(8) Uani 1 1 d . . . . .
C6 C 1.0512(2) 0.69366(8) 0.3542(4) 0.0629(8) Uani 1 1 d . . . . .
C9 C 1.1523(3) 0.76204(8) 0.3357(4) 0.0598(7) Uani 1 1 d . . . . .
H9A H 1.097668 0.763196 0.230077 0.072 Uiso 1 1 calc R U . . .
H9B H 1.243271 0.773785 0.344881 0.072 Uiso 1 1 calc R U . . .
C27 C 0.3231(3) 0.54027(8) 0.0945(3) 0.0619(8) Uani 1 1 d . . . . .
H27 H 0.312522 0.517472 0.025906 0.074 Uiso 1 1 calc R U . . .
C28 C 0.2246(3) 0.54896(9) 0.1584(4) 0.0667(8) Uani 1 1 d . . . . .
C29 C 0.2340(2) 0.58188(9) 0.2563(4) 0.0604(7) Uani 1 1 d . . . . .
H29 H 0.163033 0.587285 0.297702 0.072 Uiso 1 1 calc R U . . .
C10 C 1.0868(3) 0.78911(9) 0.4216(4) 0.0662(8) Uani 1 1 d . U . . .
H10C H 1.002176 0.774496 0.422130 0.079 Uiso 0.66 1 calc R U P A 2
H10D H 1.147470 0.789371 0.525017 0.079 Uiso 0.66 1 calc R U P A 2
H10A H 1.133884 0.787459 0.529249 0.079 Uiso 0.34 1 calc R U P B 1
H10B H 0.989402 0.782247 0.400975 0.079 Uiso 0.34 1 calc R U P B 1
C14 C 0.8097(4) 0.91185(12) 0.2814(5) 0.0895(11) Uani 1 1 d . U . . .
H14C H 0.834721 0.910149 0.189261 0.107 Uiso 0.66 1 calc R U P C 2
H14D H 0.802487 0.942847 0.298621 0.107 Uiso 0.66 1 calc R U P C 2
H14A H 0.779795 0.924090 0.180556 0.107 Uiso 0.34 1 calc R U P D 1
H14B H 0.856099 0.933682 0.355042 0.107 Uiso 0.34 1 calc R U P D 1
C11B C 1.0515(8) 0.83382(18) 0.3785(11) 0.135(3) Uani 0.66 1 d . U P E 2
H11A H 1.137276 0.850102 0.415935 0.162 Uiso 0.66 1 calc R U P E 2
H11B H 1.026998 0.834393 0.269422 0.162 Uiso 0.66 1 calc R U P E 2
C16B C 0.6003(6) 0.89510(13) 0.3449(6) 0.0622(11) Uani 0.66 1 d . U P F 2
H16A H 0.596534 0.923484 0.389391 0.075 Uiso 0.66 1 calc R U P F 2
H16B H 0.654498 0.875827 0.423618 0.075 Uiso 0.66 1 calc R U P F 2
C15B C 0.6659(8) 0.8991(3) 0.2293(8) 0.122(3) Uani 0.66 1 d . U P F 2
H15A H 0.615019 0.920344 0.156021 0.146 Uiso 0.66 1 calc R U P F 2
H15B H 0.658896 0.871259 0.177874 0.146 Uiso 0.66 1 calc R U P F 2
C16A C 0.5531(9) 0.8978(2) 0.2242(11) 0.061(2) Uani 0.34 1 d . U P F 1
H16C H 0.544082 0.888491 0.122153 0.073 Uiso 0.34 1 calc R U P F 1
H16D H 0.540816 0.929147 0.223908 0.073 Uiso 0.34 1 calc R U P F 1
C15A C 0.6899(9) 0.8861(3) 0.3249(13) 0.065(2) Uani 0.34 1 d . U P F 1
H15C H 0.704031 0.854914 0.318613 0.078 Uiso 0.34 1 calc R U P F 1
H15D H 0.694887 0.892909 0.427990 0.078 Uiso 0.34 1 calc R U P F 1
C17 C 0.4480(3) 0.87627(8) 0.2771(4) 0.0675(8) Uani 1 1 d . U . . .
H17C H 0.401107 0.879047 0.352902 0.081 Uiso 0.66 1 calc R U P F 2
H17D H 0.398345 0.894236 0.191895 0.081 Uiso 0.66 1 calc R U P F 2
H17A H 0.359191 0.890667 0.235530 0.081 Uiso 0.34 1 calc R U P F 1
H17B H 0.473924 0.877661 0.386233 0.081 Uiso 0.34 1 calc R U P F 1
C13B C 0.9328(7) 0.9016(2) 0.3883(10) 0.116(2) Uani 0.66 1 d . U P E 2
H13A H 0.931666 0.913667 0.484115 0.139 Uiso 0.66 1 calc R U P E 2
H13B H 1.007102 0.915913 0.361273 0.139 Uiso 0.66 1 calc R U P E 2
C12B C 0.9651(8) 0.8555(2) 0.4092(14) 0.167(4) Uani 0.66 1 d . U P E 2
H12A H 0.981635 0.850499 0.516052 0.201 Uiso 0.66 1 calc R U P E 2
H12B H 0.878237 0.840886 0.358649 0.201 Uiso 0.66 1 calc R U P E 2
C13A C 0.8833(10) 0.8735(4) 0.2925(14) 0.090(3) Uani 0.34 1 d . U P E 1
H13C H 0.876775 0.864185 0.191097 0.108 Uiso 0.34 1 calc R U P E 1
H13D H 0.837514 0.851510 0.334864 0.108 Uiso 0.34 1 calc R U P E 1
C12A C 1.0317(10) 0.8739(3) 0.3825(16) 0.094(3) Uani 0.34 1 d . U P E 1
H12C H 1.072398 0.901230 0.364815 0.113 Uiso 0.34 1 calc R U P E 1
H12D H 1.039097 0.872706 0.488653 0.113 Uiso 0.34 1 calc R U P E 1
C11A C 1.1113(11) 0.8378(3) 0.3479(10) 0.062(2) Uani 0.34 1 d . U P E 1
H11C H 1.209047 0.845094 0.385254 0.075 Uiso 0.34 1 calc R U P E 1
H11D H 1.086643 0.834853 0.239200 0.075 Uiso 0.34 1 calc R U P E 1

loop_
_atom_site_aniso_label
_atom_site_aniso_U_11
_atom_site_aniso_U_22
_atom_site_aniso_U_33
_atom_site_aniso_U_23
_atom_site_aniso_U_13
_atom_site_aniso_U_12
O1 0.0598(10) 0.0253(8) 0.0600(11) 0.0010(7) 0.0185(8) 0.0076(7)
F2 0.0669(10) 0.0271(8) 0.167(2) 0.0110(10) 0.0108(11) 0.0140(7)
F1 0.0489(9) 0.0700(12) 0.191(2) -0.0155(13) 0.0181(12) -0.0295(9)
C22 0.0292(9) 0.0270(10) 0.0384(11) -0.0005(8) 0.0111(8) 0.0016(7)
C1 0.0341(10) 0.0252(10) 0.0362(11) -0.0013(8) 0.0072(8) 0.0003(7)
O2 0.0342(9) 0.0428(11) 0.204(3) -0.0035(14) 0.0319(13) -0.0078(8)
C19 0.0390(10) 0.0269(10) 0.0462(12) 0.0009(9) 0.0195(9) 0.0043(8)
C25 0.0325(10) 0.0285(10) 0.0431(12) 0.0030(9) 0.0067(9) 0.0003(8)
C24 0.0399(11) 0.0336(11) 0.0421(12) 0.0065(9) 0.0113(9) 0.0095(8)
C2 0.0336(9) 0.0241(9) 0.0412(11) -0.0011(8) 0.0075(8) 0.0009(7)
C23 0.0351(10) 0.0339(11) 0.0365(11) -0.0004(9) 0.0061(8) 0.0035(8)
C31 0.0319(10) 0.0255(10) 0.0506(13) -0.0013(9) 0.0035(9) 0.0018(8)
C21 0.0390(10) 0.0304(11) 0.0427(12) 0.0000(9) 0.0055(9) 0.0064(8)
C3 0.0306(10) 0.0257(10) 0.0563(14) -0.0049(9) 0.0108(9) 0.0031(8)
C20 0.0446(12) 0.0322(11) 0.0434(13) -0.0053(9) 0.0064(10) 0.0029(9)
C30 0.0399(11) 0.0370(12) 0.0575(15) 0.0035(10) 0.0150(10) 0.0004(9)
C32 0.0333(11) 0.0319(12) 0.0762(17) -0.0068(11) 0.0126(11) -0.0001(8)
C4 0.0351(10) 0.0336(12) 0.0636(15) -0.0017(10) 0.0186(10) 0.0013(8)
C26 0.0389(11) 0.0379(12) 0.0547(14) -0.0072(10) 0.0058(10) -0.0012(9)
C36 0.0469(12) 0.0327(12) 0.0563(15) 0.0063(10) 0.0085(11) 0.0050(9)
C8 0.0361(11) 0.0294(11) 0.0745(17) -0.0034(11) 0.0046(11) 0.0043(9)
C18 0.0615(15) 0.0321(12) 0.0669(16) 0.0122(11) 0.0296(13) 0.0137(10)
C33 0.0344(11) 0.0326(12) 0.102(2) -0.0139(13) 0.0107(13) 0.0049(9)
C5 0.0427(12) 0.0355(12) 0.095(2) 0.0044(13) 0.0322(13) 0.0012(10)
C7 0.0322(11) 0.0345(13) 0.107(2) -0.0100(14) 0.0023(13) 0.0028(9)
C35 0.0569(15) 0.0344(13) 0.0757(19) 0.0149(12) 0.0055(13) 0.0011(11)
C34 0.0434(13) 0.0257(12) 0.100(2) 0.0002(13) -0.0017(14) 0.0065(10)
C6 0.0316(11) 0.0358(13) 0.122(3) -0.0124(15) 0.0247(13) -0.0026(9)
C9 0.0526(14) 0.0540(16) 0.085(2) -0.0127(14) 0.0398(14) -0.0196(12)
C27 0.0479(14) 0.0408(14) 0.082(2) -0.0143(13) -0.0011(13) -0.0065(11)
C28 0.0373(12) 0.0437(15) 0.110(2) 0.0017(15) 0.0095(14) -0.0114(11)
C29 0.0409(13) 0.0481(15) 0.096(2) 0.0095(15) 0.0267(14) -0.0016(11)
C10 0.0628(16) 0.0617(17) 0.083(2) -0.0201(15) 0.0354(15) -0.0193(13)
C14 0.078(2) 0.069(2) 0.112(3) 0.003(2) 0.016(2) -0.0097(17)
C11B 0.140(5) 0.049(3) 0.285(9) -0.037(4) 0.165(6) -0.040(3)
C16B 0.087(3) 0.033(2) 0.066(3) -0.0047(19) 0.024(3) 0.006(2)
C15B 0.111(4) 0.176(7) 0.077(4) 0.014(4) 0.026(4) -0.075(5)
C16A 0.076(5) 0.033(4) 0.066(6) 0.008(4) 0.010(4) -0.013(3)
C15A 0.070(4) 0.039(4) 0.087(7) 0.021(4) 0.024(5) 0.010(4)
C17 0.0773(18) 0.0329(13) 0.103(2) 0.0082(14) 0.0434(17) 0.0132(12)
C13B 0.084(4) 0.085(4) 0.175(7) 0.039(5) 0.035(4) 0.001(3)
C12B 0.084(4) 0.103(5) 0.344(11) 0.107(6) 0.108(6) 0.017(3)
C13A 0.060(5) 0.105(7) 0.098(7) -0.031(6) 0.015(5) 0.018(5)
C12A 0.059(5) 0.055(5) 0.153(9) -0.020(6) 0.009(5) -0.011(4)
C11A 0.077(5) 0.053(5) 0.057(5) 0.011(4) 0.021(4) 0.003(4)

loop_
_atom_type_symbol
_atom_type_description
_atom_type_scat_dispersion_real
_atom_type_scat_dispersion_imag
_atom_type_scat_source
C C 0.0033 0.0016 'International Tables Vol C Tables 4.2.6.8 and 6.1.1.4'
H H 0.0000 0.0000 'International Tables Vol C Tables 4.2.6.8 and 6.1.1.4'
F F 0.0171 0.0103 'International Tables Vol C Tables 4.2.6.8 and 6.1.1.4'
O O 0.0106 0.0060 'International Tables Vol C Tables 4.2.6.8 and 6.1.1.4'

loop_
_exptl_crystal_face_index_h
_exptl_crystal_face_index_k
_exptl_crystal_face_index_l
_exptl_crystal_face_perp_dist
0.00 -1.00 0.00 0.0440
0.00 1.00 0.00 0.0530
0.00 1.00 1.00 0.2220
0.00 -1.00 -1.00 0.2170
0.00 0.00 -1.00 0.2160
0.00 0.00 1.00 0.2260
-1.00 1.00 1.00 0.3090
1.00 -1.00 -1.00 0.2480
-1.00 1.00 0.00 0.1490
1.00 -1.00 0.00 0.1020
-1.00 0.00 1.00 0.3150
1.00 0.00 -1.00 0.2500
0.00 1.00 -1.00 0.1990
-1.00 1.00 -1.00 0.2130
1.00 -1.00 1.00 0.2050
1.00 0.00 1.00 0.2070
-1.00 -1.00 0.00 0.1360

loop_
_geom_angle_atom_site_label_1
_geom_angle_atom_site_label_2
_geom_angle_atom_site_label_3
_geom_angle
_geom_angle_site_symmetry_1
_geom_angle_site_symmetry_3
_geom_angle_publ_flag
C19 O1 C18 117.59(18) . . ?
C23 C22 C1 121.68(18) . . ?
C23 C22 C21 117.41(18) . . ?
C21 C22 C1 120.90(17) . . ?
C22 C1 C25 115.65(16) . . ?
C2 C1 C22 121.27(17) . . ?
C2 C1 C25 123.08(18) . . ?
C6 O2 C9 118.8(2) . . ?
O1 C19 C24 124.51(19) . . ?
O1 C19 C20 115.63(19) . . ?
C24 C19 C20 119.84(19) . . ?
C30 C25 C1 120.6(2) . . ?
C30 C25 C26 118.0(2) . . ?
C26 C25 C1 121.4(2) . . ?
C19 C24 H24 120.2 . . ?
C19 C24 C23 119.52(19) . . ?
C23 C24 H24 120.2 . . ?
C1 C2 C31 123.45(18) . . ?
C1 C2 C3 121.49(18) . . ?
C3 C2 C31 115.01(16) . . ?
C22 C23 C24 121.71(19) . . ?
C22 C23 H23 119.1 . . ?
C24 C23 H23 119.1 . . ?
C32 C31 C2 120.3(2) . . ?
C36 C31 C2 121.3(2) . . ?
C36 C31 C32 118.3(2) . . ?
C22 C21 H21 119.3 . . ?
C20 C21 C22 121.46(19) . . ?
C20 C21 H21 119.3 . . ?
C4 C3 C2 122.06(19) . . ?
C4 C3 C8 117.4(2) . . ?
C8 C3 C2 120.5(2) . . ?
C19 C20 H20 120.0 . . ?
C21 C20 C19 120.0(2) . . ?
C21 C20 H20 120.0 . . ?
C25 C30 H30 119.4 . . ?
C29 C30 C25 121.1(2) . . ?
C29 C30 H30 119.4 . . ?
C31 C32 H32 119.4 . . ?
C33 C32 C31 121.2(2) . . ?
C33 C32 H32 119.4 . . ?
C3 C4 H4 119.3 . . ?
C5 C4 C3 121.3(2) . . ?
C5 C4 H4 119.3 . . ?
C25 C26 H26 119.4 . . ?
C27 C26 C25 121.1(2) . . ?
C27 C26 H26 119.4 . . ?
C31 C36 H36 119.5 . . ?
C31 C36 C35 121.0(2) . . ?
C35 C36 H36 119.5 . . ?
C3 C8 H8 119.4 . . ?
C7 C8 C3 121.2(2) . . ?
C7 C8 H8 119.4 . . ?
O1 C18 H18A 110.0 . . ?
O1 C18 H18B 110.0 . . ?
O1 C18 C17 108.3(2) . . ?
H18A C18 H18B 108.4 . . ?
C17 C18 H18A 110.0 . . ?
C17 C18 H18B 110.0 . . ?
C32 C33 H33 120.9 . . ?
C34 C33 C32 118.3(2) . . ?
C34 C33 H33 120.9 . . ?
C4 C5 H5 120.1 . . ?
C6 C5 C4 119.8(2) . . ?
C6 C5 H5 120.1 . . ?
C8 C7 H7 119.6 . . ?
C6 C7 C8 120.7(2) . . ?
C6 C7 H7 119.6 . . ?
C36 C35 H35 120.8 . . ?
C34 C35 C36 118.4(3) . . ?
C34 C35 H35 120.8 . . ?
F2 C34 C33 119.1(3) . . ?
F2 C34 C35 118.1(3) . . ?
C33 C34 C35 122.9(2) . . ?
O2 C6 C5 124.5(3) . . ?
C7 C6 O2 116.1(3) . . ?
C7 C6 C5 119.4(2) . . ?
O2 C9 H9A 109.0 . . ?
O2 C9 H9B 109.0 . . ?
O2 C9 C10 113.1(2) . . ?
H9A C9 H9B 107.8 . . ?
C10 C9 H9A 109.0 . . ?
C10 C9 H9B 109.0 . . ?
C26 C27 H27 120.8 . . ?
C28 C27 C26 118.4(3) . . ?
C28 C27 H27 120.8 . . ?
F1 C28 C29 118.9(3) . . ?
C27 C28 F1 118.1(3) . . ?
C27 C28 C29 123.1(2) . . ?
C30 C29 H29 120.9 . . ?
C28 C29 C30 118.2(3) . . ?
C28 C29 H29 120.9 . . ?
C9 C10 H10C 107.2 . . ?
C9 C10 H10D 107.2 . . ?
C9 C10 H10A 112.3 . . ?
C9 C10 H10B 112.3 . . ?
C9 C10 C11A 97.5(4) . . ?
H10C C10 H10D 106.8 . . ?
H10A C10 H10B 109.9 . . ?
C11B C10 C9 120.5(4) . . ?
C11B C10 H10C 107.2 . . ?
C11B C10 H10D 107.2 . . ?
C11A C10 H10A 112.3 . . ?
C11A C10 H10B 112.3 . . ?
H14C C14 H14D 104.6 . . ?
H14A C14 H14B 110.9 . . ?
C15B C14 H14C 101.6 . . ?
C15B C14 H14D 101.6 . . ?
C15A C14 H14A 113.7 . . ?
C15A C14 H14B 113.7 . . ?
C13B C14 H14C 101.6 . . ?
C13B C14 H14D 101.6 . . ?
C13B C14 C15B 141.4(5) . . ?
C13A C14 H14A 113.7 . . ?
C13A C14 H14B 113.7 . . ?
C13A C14 C15A 89.8(7) . . ?
C10 C11B H11A 105.7 . . ?
C10 C11B H11B 105.7 . . ?
H11A C11B H11B 106.1 . . ?
C12B C11B C10 126.5(6) . . ?
C12B C11B H11A 105.7 . . ?
C12B C11B H11B 105.7 . . ?
H16A C16B H16B 108.1 . . ?
C15B C16B H16A 109.5 . . ?
C15B C16B H16B 109.5 . . ?
C15B C16B C17 110.6(4) . . ?
C17 C16B H16A 109.5 . . ?
C17 C16B H16B 109.5 . . ?
C14 C15B H15A 108.5 . . ?
C14 C15B H15B 108.5 . . ?
C16B C15B C14 115.2(6) . . ?
C16B C15B H15A 108.5 . . ?
C16B C15B H15B 108.5 . . ?
H15A C15B H15B 107.5 . . ?
H16C C16A H16D 108.3 . . ?
C15A C16A H16C 110.0 . . ?
C15A C16A H16D 110.0 . . ?
C15A C16A C17 108.7(7) . . ?
C17 C16A H16C 110.0 . . ?
C17 C16A H16D 110.0 . . ?
C14 C15A H15C 109.4 . . ?
C14 C15A H15D 109.4 . . ?
C16A C15A C14 111.1(7) . . ?
C16A C15A H15C 109.4 . . ?
C16A C15A H15D 109.4 . . ?
H15C C15A H15D 108.0 . . ?
C18 C17 C16B 115.7(2) . . ?
C18 C17 H17C 108.3 . . ?
C18 C17 H17D 108.3 . . ?
C18 C17 H17A 110.1 . . ?
C18 C17 H17B 110.1 . . ?
C16B C17 H17C 108.3 . . ?
C16B C17 H17D 108.3 . . ?
C16A C17 C18 107.9(4) . . ?
C16A C17 H17A 110.1 . . ?
C16A C17 H17B 110.1 . . ?
H17C C17 H17D 107.4 . . ?
H17A C17 H17B 108.4 . . ?
C14 C13B H13A 108.3 . . ?
C14 C13B H13B 108.3 . . ?
C14 C13B C12B 115.9(7) . . ?
H13A C13B H13B 107.4 . . ?
C12B C13B H13A 108.3 . . ?
C12B C13B H13B 108.3 . . ?
C11B C12B C13B 131.0(7) . . ?
C11B C12B H12A 104.5 . . ?
C11B C12B H12B 104.5 . . ?
C13B C12B H12A 104.5 . . ?
C13B C12B H12B 104.5 . . ?
H12A C12B H12B 105.7 . . ?
C14 C13A H13C 107.8 . . ?
C14 C13A H13D 107.8 . . ?
C14 C13A C12A 117.9(10) . . ?
H13C C13A H13D 107.2 . . ?
C12A C13A H13C 107.8 . . ?
C12A C13A H13D 107.8 . . ?
C13A C12A H12C 108.8 . . ?
C13A C12A H12D 108.8 . . ?
H12C C12A H12D 107.7 . . ?
C11A C12A C13A 113.7(9) . . ?
C11A C12A H12C 108.8 . . ?
C11A C12A H12D 108.8 . . ?
C10 C11A H11C 108.6 . . ?
C10 C11A H11D 108.6 . . ?
C12A C11A C10 114.6(8) . . ?
C12A C11A H11C 108.6 . . ?
C12A C11A H11D 108.6 . . ?
H11C C11A H11D 107.6 . . ?

loop_
_geom_bond_atom_site_label_1
_geom_bond_atom_site_label_2
_geom_bond_distance
_geom_bond_site_symmetry_2
_geom_bond_publ_flag
O1 C19 1.377(2) . ?
O1 C18 1.430(3) . ?
F2 C34 1.365(3) . ?
F1 C28 1.367(3) . ?
C22 C1 1.494(3) . ?
C22 C23 1.391(3) . ?
C22 C21 1.400(3) . ?
C1 C25 1.497(3) . ?
C1 C2 1.365(3) . ?
O2 C6 1.381(3) . ?
O2 C9 1.421(3) . ?
C19 C24 1.381(3) . ?
C19 C20 1.393(3) . ?
C25 C30 1.397(3) . ?
C25 C26 1.403(3) . ?
C24 H24 0.9500 . ?
C24 C23 1.398(3) . ?
C2 C31 1.499(3) . ?
C2 C3 1.498(3) . ?
C23 H23 0.9500 . ?
C31 C32 1.400(3) . ?
C31 C36 1.391(3) . ?
C21 H21 0.9500 . ?
C21 C20 1.383(3) . ?
C3 C4 1.396(3) . ?
C3 C8 1.399(3) . ?
C20 H20 0.9500 . ?
C30 H30 0.9500 . ?
C30 C29 1.393(3) . ?
C32 H32 0.9500 . ?
C32 C33 1.391(3) . ?
C4 H4 0.9500 . ?
C4 C5 1.395(3) . ?
C26 H26 0.9500 . ?
C26 C27 1.388(3) . ?
C36 H36 0.9500 . ?
C36 C35 1.397(3) . ?
C8 H8 0.9500 . ?
C8 C7 1.388(3) . ?
C18 H18A 0.9900 . ?
C18 H18B 0.9900 . ?
C18 C17 1.519(4) . ?
C33 H33 0.9500 . ?
C33 C34 1.369(4) . ?
C5 H5 0.9500 . ?
C5 C6 1.393(4) . ?
C7 H7 0.9500 . ?
C7 C6 1.373(4) . ?
C35 H35 0.9500 . ?
C35 C34 1.372(4) . ?
C9 H9A 0.9900 . ?
C9 H9B 0.9900 . ?
C9 C10 1.479(4) . ?
C27 H27 0.9500 . ?
C27 C28 1.367(4) . ?
C28 C29 1.372(4) . ?
C29 H29 0.9500 . ?
C10 H10C 0.9900 . ?
C10 H10D 0.9900 . ?
C10 H10A 0.9900 . ?
C10 H10B 0.9900 . ?
C10 C11B 1.472(7) . ?
C10 C11A 1.729(9) . ?
C14 H14C 0.9900 . ?
C14 H14D 0.9900 . ?
C14 H14A 0.9900 . ?
C14 H14B 0.9900 . ?
C14 C15B 1.472(7) . ?
C14 C15A 1.637(11) . ?
C14 C13B 1.401(8) . ?
C14 C13A 1.408(12) . ?
C11B H11A 0.9900 . ?
C11B H11B 0.9900 . ?
C11B C12B 1.227(9) . ?
C16B H16A 0.9900 . ?
C16B H16B 0.9900 . ?
C16B C15B 1.465(8) . ?
C16B C17 1.619(6) . ?
C15B H15A 0.9900 . ?
C15B H15B 0.9900 . ?
C16A H16C 0.9900 . ?
C16A H16D 0.9900 . ?
C16A C15A 1.490(13) . ?
C16A C17 1.493(9) . ?
C15A H15C 0.9900 . ?
C15A H15D 0.9900 . ?
C17 H17C 0.9900 . ?
C17 H17D 0.9900 . ?
C17 H17A 0.9900 . ?
C17 H17B 0.9900 . ?
C13B H13A 0.9900 . ?
C13B H13B 0.9900 . ?
C13B C12B 1.482(9) . ?
C12B H12A 0.9900 . ?
C12B H12B 0.9900 . ?
C13A H13C 0.9900 . ?
C13A H13D 0.9900 . ?
C13A C12A 1.511(14) . ?
C12A H12C 0.9900 . ?
C12A H12D 0.9900 . ?
C12A C11A 1.494(14) . ?
C11A H11C 0.9900 . ?
C11A H11D 0.9900 . ?

loop_
_geom_torsion_atom_site_label_1
_geom_torsion_atom_site_label_2
_geom_torsion_atom_site_label_3
_geom_torsion_atom_site_label_4
_geom_torsion
_geom_torsion_site_symmetry_1
_geom_torsion_site_symmetry_2
_geom_torsion_site_symmetry_3
_geom_torsion_site_symmetry_4
_geom_torsion_publ_flag
O1 C19 C24 C23 -179.95(19) . . . . ?
O1 C19 C20 C21 -178.7(2) . . . . ?
O1 C18 C17 C16B 52.9(4) . . . . ?
O1 C18 C17 C16A 96.7(4) . . . . ?
F1 C28 C29 C30 -179.6(3) . . . . ?
C22 C1 C25 C30 -38.2(3) . . . . ?
C22 C1 C25 C26 140.0(2) . . . . ?
C22 C1 C2 C31 165.5(2) . . . . ?
C22 C1 C2 C3 -11.8(3) . . . . ?
C22 C21 C20 C19 -1.3(3) . . . . ?
C1 C22 C23 C24 -176.3(2) . . . . ?
C1 C22 C21 C20 177.5(2) . . . . ?
C1 C25 C30 C29 -179.4(2) . . . . ?
C1 C25 C26 C27 179.6(2) . . . . ?
C1 C2 C31 C32 140.5(2) . . . . ?
C1 C2 C31 C36 -42.9(3) . . . . ?
C1 C2 C3 C4 -44.4(3) . . . . ?
C1 C2 C3 C8 135.9(2) . . . . ?
O2 C9 C10 C11B -173.7(4) . . . . ?
O2 C9 C10 C11A 172.4(4) . . . . ?
C19 O1 C18 C17 -179.0(2) . . . . ?
C19 C24 C23 C22 -1.2(3) . . . . ?
C25 C1 C2 C31 -13.8(3) . . . . ?
C25 C1 C2 C3 168.9(2) . . . . ?
C25 C30 C29 C28 -0.8(4) . . . . ?
C25 C26 C27 C28 0.6(4) . . . . ?
C24 C19 C20 C21 2.5(3) . . . . ?
C2 C1 C25 C30 141.1(2) . . . . ?
C2 C1 C25 C26 -40.6(3) . . . . ?
C2 C31 C32 C33 177.5(2) . . . . ?
C2 C31 C36 C35 -177.9(2) . . . . ?
C2 C3 C4 C5 176.5(2) . . . . ?
C2 C3 C8 C7 -177.2(2) . . . . ?
C23 C22 C1 C25 -52.1(3) . . . . ?
C23 C22 C1 C2 128.5(2) . . . . ?
C23 C22 C21 C20 -1.2(3) . . . . ?
C31 C2 C3 C4 138.1(2) . . . . ?
C31 C2 C3 C8 -41.6(3) . . . . ?
C31 C32 C33 C34 0.3(4) . . . . ?
C31 C36 C35 C34 0.6(4) . . . . ?
C21 C22 C1 C25 129.2(2) . . . . ?
C21 C22 C1 C2 -50.1(3) . . . . ?
C21 C22 C23 C24 2.4(3) . . . . ?
C3 C2 C31 C32 -42.1(3) . . . . ?
C3 C2 C31 C36 134.5(2) . . . . ?
C3 C4 C5 C6 1.6(4) . . . . ?
C3 C8 C7 C6 0.0(4) . . . . ?
C20 C19 C24 C23 -1.3(3) . . . . ?
C30 C25 C26 C27 -2.1(3) . . . . ?
C32 C31 C36 C35 -1.2(3) . . . . ?
C32 C33 C34 F2 179.9(2) . . . . ?
C32 C33 C34 C35 -1.0(4) . . . . ?
C4 C3 C8 C7 3.1(4) . . . . ?
C4 C5 C6 O2 179.1(3) . . . . ?
C4 C5 C6 C7 1.5(4) . . . . ?
C26 C25 C30 C29 2.2(3) . . . . ?
C26 C27 C28 F1 179.7(3) . . . . ?
C26 C27 C28 C29 1.0(5) . . . . ?
C36 C31 C32 C33 0.8(3) . . . . ?
C36 C35 C34 F2 179.7(2) . . . . ?
C36 C35 C34 C33 0.6(4) . . . . ?
C8 C3 C4 C5 -3.8(3) . . . . ?
C8 C7 C6 O2 180.0(3) . . . . ?
C8 C7 C6 C5 -2.3(4) . . . . ?
C18 O1 C19 C24 -6.7(3) . . . . ?
C18 O1 C19 C20 174.6(2) . . . . ?
C6 O2 C9 C10 70.4(4) . . . . ?
C9 O2 C6 C5 25.0(4) . . . . ?
C9 O2 C6 C7 -157.4(3) . . . . ?
C9 C10 C11B C12B 157.1(10) . . . . ?
C9 C10 C11A C12A 167.2(7) . . . . ?
C27 C28 C29 C30 -0.9(5) . . . . ?
C10 C11B C12B C13B 171.4(9) . . . . ?
C14 C13B C12B C11B 110.2(13) . . . . ?
C14 C13A C12A C11A -160.5(10) . . . . ?
C15B C14 C13B C12B 44.7(13) . . . . ?
C15B C16B C17 C18 68.5(6) . . . . ?
C15A C14 C13A C12A -131.0(12) . . . . ?
C15A C16A C17 C18 -79.0(8) . . . . ?
C17 C16B C15B C14 -174.2(5) . . . . ?
C17 C16A C15A C14 -175.1(6) . . . . ?
C13B C14 C15B C16B 49.3(13) . . . . ?
C13A C14 C15A C16A -133.7(9) . . . . ?
C13A C12A C11A C10 -76.4(13) . . . . ?
